data_2218506
loop_
_publ_author_name
'Pan, Jian Xin'
'Zhang, Ju Zhou'
'Chen, Qian Wang'

_publ_section_title
;
 4-[4-(Diethylamino)benzylideneamino]-4<i>H</i>-1,2,4-triazole
;
_journal_coeditor_code RZ2200
_journal_issue 6
_journal_name_full 'Acta Crystallographica Section E'
_journal_page_first o980
_journal_paper_doi 10.1107/S1600536808009100
_journal_volume 64
_journal_year 2008
_chemical_formula_iupac 'C13 H17 N5'
_chemical_formula_moiety 'C13 H17 N5'
_chemical_formula_sum 'C13 H17 N5'
_chemical_formula_weight 243.32
_chemical_name_systematic
;
4-[4-(Diethylamino)benzylideneamino]-4<i>H</i>-1,2,4-triazole
;
_space_group_IT_number 19
_symmetry_cell_setting orthorhombic
_symmetry_space_group_name_Hall 'P 2ac 2ab'
_symmetry_space_group_name_H-M 'P 21 21 21'
_atom_sites_solution_hydrogens geom
_atom_sites_solution_primary direct
_atom_sites_solution_secondary difmap
_audit_creation_method SHELXL-97
_cell_angle_alpha 90.00
_cell_angle_beta 90.00
_cell_angle_gamma 90.00
_cell_formula_units_Z 4
_cell_length_a 7.740(3)
_cell_length_b 9.238(4)
_cell_length_c 18.497(7)
_cell_measurement_reflns_used 870
_cell_measurement_temperature 293(2)
_cell_measurement_theta_max 20.473
_cell_measurement_theta_min 2.465
_cell_volume 1322.6(9)
_computing_cell_refinement 'APEX2 (Bruker, 2005)'
_computing_data_collection 'APEX2 (Bruker, 2005)'
_computing_data_reduction 'APEX2 (Bruker, 2005)'
_computing_molecular_graphics 'SHELXTL (Sheldrick, 2008)'
_computing_publication_material 'WinGX (Farrugia, 1999)'
_computing_structure_refinement 'SHELXL97 (Sheldrick, 2008)'
_computing_structure_solution 'SIR97 (Altomare et al., 1999)'
_diffrn_ambient_temperature 293(2)
_diffrn_measured_fraction_theta_full 0.993
_diffrn_measured_fraction_theta_max 0.993
_diffrn_measurement_device_type 'Bruker APEX2 CCD area-detector'
_diffrn_measurement_method '\f and \w'
_diffrn_radiation_monochromator graphite
_diffrn_radiation_source 'fine-focus sealed tube'
_diffrn_radiation_type MoK\a
_diffrn_radiation_wavelength 0.71073
_diffrn_reflns_av_R_equivalents 0.0753
_diffrn_reflns_av_sigmaI/netI 0.0677
_diffrn_reflns_limit_h_max 9
_diffrn_reflns_limit_h_min -9
_diffrn_reflns_limit_k_max 10
_diffrn_reflns_limit_k_min -10
_diffrn_reflns_limit_l_max 13
_diffrn_reflns_limit_l_min -21
_diffrn_reflns_number 6650
_diffrn_reflns_theta_full 25.00
_diffrn_reflns_theta_max 25.00
_diffrn_reflns_theta_min 2.46
_diffrn_standards_decay_% 0
_diffrn_standards_interval_count 0
_diffrn_standards_interval_time 0
_diffrn_standards_number 0
_exptl_absorpt_coefficient_mu 0.078
_exptl_absorpt_correction_T_max 0.9915
_exptl_absorpt_correction_T_min 0.9717
_exptl_absorpt_correction_type multi-scan
_exptl_absorpt_process_details '(SADABS; Sheldrick, 1996)'
_exptl_crystal_colour yellow
_exptl_crystal_density_diffrn 1.222
_exptl_crystal_density_method 'not measured'
_exptl_crystal_description block
_exptl_crystal_F_000 520
_exptl_crystal_size_max 0.37
_exptl_crystal_size_mid 0.35
_exptl_crystal_size_min 0.11
_refine_diff_density_max 0.186
_refine_diff_density_min -0.166
_refine_ls_extinction_method none
_refine_ls_goodness_of_fit_ref 1.093
_refine_ls_hydrogen_treatment constr
_refine_ls_matrix_type full
_refine_ls_number_parameters 165
_refine_ls_number_reflns 1359
_refine_ls_number_restraints 0
_refine_ls_restrained_S_all 1.093
_refine_ls_R_factor_all 0.0906
_refine_ls_R_factor_gt 0.0595
_refine_ls_shift/su_max 0.000
_refine_ls_shift/su_mean 0.000
_refine_ls_structure_factor_coef Fsqd
_refine_ls_weighting_details 'calc w=1/[\s^2^(Fo^2^)+(0.0187P)^2^+0.429P] where P=(Fo^2^+2Fc^2^)/3'
_refine_ls_weighting_scheme calc
_refine_ls_wR_factor_gt 0.1171
_refine_ls_wR_factor_ref 0.1311
_reflns_number_gt 895
_reflns_number_total 1359
_reflns_threshold_expression I>2\s(I)
_cod_data_source_file rz2200.cif
_cod_data_source_block I
_cod_depositor_comments
;
The following automatic conversions were performed:
'_symmetry_cell_setting' value 'Orthorhombic' changed to 'orthorhombic'
according to '/home/saulius/struct/CIF-dictionaries/cif_core.dic'
dictionary named 'cif_core.dic' version 2.4.1 from 2010-06-29.

Automatic conversion script
Id: cif_fix_enum 1527 2010-12-29 10:47:43Z saulius 

The following automatic conversions were performed:

'_symmetry_cell_setting' value 'Orthorhombic' changed to
'orthorhombic' according to
/home/saulius/struct/CIF-dictionaries/cif_core.dic dictionary named
'cif_core.dic' version 2.4.1 from 2010-06-29.

Automatic conversion script
Id: cif_fix_values 1715 2011-07-08 13:25:40Z adriana 
;
_cod_original_cell_volume 1322.5(9)
_cod_database_code 2218506
_cod_database_fobs_code 2218506

loop_
_symmetry_equiv_pos_as_xyz
'x, y, z'
'-x+1/2, -y, z+1/2'
'-x, y+1/2, -z+1/2'
'x+1/2, -y+1/2, -z'

loop_
_atom_site_type_symbol
_atom_site_label
_atom_site_fract_x
_atom_site_fract_y
_atom_site_fract_z
_atom_site_U_iso_or_equiv
_atom_site_adp_type
_atom_site_calc_flag
_atom_site_refinement_flags
_atom_site_occupancy
C C1 1.0028(7) 0.8829(5) -0.2061(3) 0.0777(15) Uani d . 1
H H1 1.0615 0.8029 -0.2241 0.093 Uiso calc R 1
C C2 0.8502(7) 1.0221(5) -0.1387(3) 0.0888(17) Uani d . 1
H H2 0.7824 1.0569 -0.1010 0.107 Uiso calc R 1
C C3 0.9580(6) 0.6644(4) -0.0936(2) 0.0632(12) Uani d . 1
H H3 1.0140 0.6437 -0.1368 0.076 Uiso calc R 1
C C4 0.9482(6) 0.5533(4) -0.0388(2) 0.0562(11) Uani d . 1
C C5 0.8680(7) 0.5730(4) 0.0283(2) 0.0667(13) Uani d . 1
H H5 0.8150 0.6611 0.0384 0.080 Uiso calc R 1
C C6 0.8654(6) 0.4652(4) 0.0798(2) 0.0629(13) Uani d . 1
H H6 0.8085 0.4815 0.1234 0.076 Uiso calc R 1
C C7 0.9468(6) 0.3314(4) 0.0680(2) 0.0582(11) Uani d . 1
C C8 1.0235(6) 0.3114(4) -0.0006(2) 0.0635(12) Uani d . 1
H H8 1.0746 0.2231 -0.0117 0.076 Uiso calc R 1
C C9 1.0236(6) 0.4195(4) -0.0505(2) 0.0642(12) Uani d . 1
H H9 1.0770 0.4026 -0.0948 0.077 Uiso calc R 1
C C10 1.0615(7) 0.0993(4) 0.1119(2) 0.0684(13) Uani d . 1
H H10A 1.1077 0.0746 0.1591 0.082 Uiso calc R 1
H H10B 1.1583 0.1240 0.0810 0.082 Uiso calc R 1
C C11 0.9734(7) -0.0308(4) 0.0814(3) 0.0824(15) Uani d . 1
H H11A 0.8749 -0.0546 0.1106 0.124 Uiso calc R 1
H H11B 1.0523 -0.1110 0.0809 0.124 Uiso calc R 1
H H11C 0.9362 -0.0106 0.0329 0.124 Uiso calc R 1
C C12 0.8512(7) 0.2348(5) 0.1858(2) 0.0754(14) Uani d . 1
H H12A 0.8145 0.1383 0.1997 0.091 Uiso calc R 1
H H12B 0.7483 0.2917 0.1765 0.091 Uiso calc R 1
C C13 0.9488(9) 0.3017(6) 0.2477(3) 0.112(2) Uani d . 1
H H13A 1.0464 0.2421 0.2596 0.168 Uiso calc R 1
H H13B 0.8742 0.3094 0.2890 0.168 Uiso calc R 1
H H13C 0.9882 0.3964 0.2341 0.168 Uiso calc R 1
N N1 0.8934(7) 1.0979(5) -0.1959(3) 0.1007(15) Uani d . 1
N N2 0.9902(7) 1.0065(5) -0.2379(2) 0.0907(14) Uani d . 1
N N3 0.9164(5) 0.8878(4) -0.1417(2) 0.0651(10) Uani d . 1
N N4 0.8933(5) 0.7886(4) -0.08490(19) 0.0679(11) Uani d . 1
N N5 0.9521(5) 0.2252(3) 0.11934(19) 0.0654(10) Uani d . 1

loop_
_atom_site_aniso_label
_atom_site_aniso_U_11
_atom_site_aniso_U_22
_atom_site_aniso_U_33
_atom_site_aniso_U_12
_atom_site_aniso_U_13
_atom_site_aniso_U_23
C1 0.109(5) 0.067(3) 0.057(3) -0.009(3) -0.003(3) -0.004(2)
C2 0.103(5) 0.079(3) 0.084(4) 0.022(3) 0.012(3) 0.010(3)
C3 0.077(3) 0.069(3) 0.044(3) -0.002(3) 0.002(2) -0.001(2)
C4 0.065(3) 0.057(2) 0.047(2) -0.003(2) 0.001(2) -0.0034(19)
C5 0.085(4) 0.056(2) 0.059(3) 0.005(2) 0.006(2) -0.008(2)
C6 0.081(4) 0.062(3) 0.045(3) 0.005(2) 0.012(2) -0.004(2)
C7 0.064(3) 0.061(2) 0.049(3) -0.006(2) 0.002(2) -0.005(2)
C8 0.075(3) 0.060(2) 0.056(3) 0.007(2) 0.006(2) -0.004(2)
C9 0.068(3) 0.069(3) 0.055(3) 0.001(2) 0.010(2) -0.003(2)
C10 0.079(3) 0.069(3) 0.057(3) 0.010(3) 0.001(2) 0.010(2)
C11 0.097(4) 0.073(3) 0.077(4) 0.008(3) -0.006(3) -0.003(3)
C12 0.092(4) 0.077(3) 0.058(3) -0.008(3) 0.011(3) -0.001(2)
C13 0.143(6) 0.140(4) 0.053(3) -0.027(5) 0.005(4) -0.024(3)
N1 0.117(4) 0.082(3) 0.104(4) 0.009(3) 0.003(3) 0.025(3)
N2 0.125(4) 0.078(3) 0.070(3) -0.016(3) -0.002(3) 0.012(2)
N3 0.081(3) 0.061(2) 0.054(2) -0.002(2) 0.000(2) 0.0043(18)
N4 0.087(3) 0.061(2) 0.056(2) 0.002(2) 0.002(2) 0.0061(19)
N5 0.081(3) 0.067(2) 0.049(2) 0.005(2) 0.009(2) 0.0040(18)

loop_
_atom_type_symbol
_atom_type_description
_atom_type_scat_dispersion_real
_atom_type_scat_dispersion_imag
_atom_type_scat_source
C C 0.0033 0.0000 'International Tables Vol C Tables 4.2.6.8 and 6.1.1.4'
H H 0.0000 0.0000 'International Tables Vol C Tables 4.2.6.8 and 6.1.1.4'
N N 0.0061 0.0000 'International Tables Vol C Tables 4.2.6.8 and 6.1.1.4'

loop_
_geom_angle_atom_site_label_1
_geom_angle_atom_site_label_2
_geom_angle_atom_site_label_3
_geom_angle
N2 C1 N3 109.4(5)
N2 C1 H1 125.3
N3 C1 H1 125.3
N1 C2 N3 111.2(5)
N1 C2 H2 124.4
N3 C2 H2 124.4
N4 C3 C4 122.4(4)
N4 C3 H3 118.8
C4 C3 H3 118.8
C9 C4 C5 116.2(4)
C9 C4 C3 120.2(4)
C5 C4 C3 123.6(4)
C6 C5 C4 121.7(4)
C6 C5 H5 119.1
C4 C5 H5 119.1
C5 C6 C7 121.4(4)
C5 C6 H6 119.3
C7 C6 H6 119.3
N5 C7 C6 122.5(4)
N5 C7 C8 121.2(4)
C6 C7 C8 116.3(4)
C9 C8 C7 121.0(4)
C9 C8 H8 119.5
C7 C8 H8 119.5
C8 C9 C4 123.3(4)
C8 C9 H9 118.4
C4 C9 H9 118.4
N5 C10 C11 114.6(4)
N5 C10 H10A 108.6
C11 C10 H10A 108.6
N5 C10 H10B 108.6
C11 C10 H10B 108.6
H10A C10 H10B 107.6
C10 C11 H11A 109.5
C10 C11 H11B 109.5
H11A C11 H11B 109.5
C10 C11 H11C 109.5
H11A C11 H11C 109.5
H11B C11 H11C 109.5
N5 C12 C13 113.4(4)
N5 C12 H12A 108.9
C13 C12 H12A 108.9
N5 C12 H12B 108.9
C13 C12 H12B 108.9
H12A C12 H12B 107.7
C12 C13 H13A 109.5
C12 C13 H13B 109.5
H13A C13 H13B 109.5
C12 C13 H13C 109.5
H13A C13 H13C 109.5
H13B C13 H13C 109.5
C2 N1 N2 105.5(4)
C1 N2 N1 109.2(5)
C2 N3 C1 104.7(4)
C2 N3 N4 121.5(4)
C1 N3 N4 133.8(4)
C3 N4 N3 116.6(4)
C7 N5 C10 121.9(3)
C7 N5 C12 121.8(4)
C10 N5 C12 116.3(3)

loop_
_geom_bond_atom_site_label_1
_geom_bond_atom_site_label_2
_geom_bond_distance
C1 N2 1.288(6)
C1 N3 1.366(6)
C1 H1 0.9300
C2 N1 1.313(6)
C2 N3 1.344(5)
C2 H2 0.9300
C3 N4 1.262(5)
C3 C4 1.444(5)
C3 H3 0.9300
C4 C9 1.384(6)
C4 C5 1.400(6)
C5 C6 1.378(6)
C5 H5 0.9300
C6 C7 1.405(5)
C6 H6 0.9300
C7 N5 1.366(5)
C7 C8 1.412(6)
C8 C9 1.361(5)
C8 H8 0.9300
C9 H9 0.9300
C10 N5 1.445(5)
C10 C11 1.493(6)
C10 H10A 0.9700
C10 H10B 0.9700
C11 H11A 0.9600
C11 H11B 0.9600
C11 H11C 0.9600
C12 N5 1.459(6)
C12 C13 1.505(7)
C12 H12A 0.9700
C12 H12B 0.9700
C13 H13A 0.9600
C13 H13B 0.9600
C13 H13C 0.9600
N1 N2 1.369(6)
N3 N4 1.406(4)

loop_
_geom_hbond_atom_site_label_D
_geom_hbond_atom_site_label_H
_geom_hbond_atom_site_label_A
_geom_hbond_site_symmetry_A
_geom_hbond_distance_DH
_geom_hbond_distance_HA
_geom_hbond_distance_DA
_geom_hbond_angle_DHA
_geom_hbond_publ_flag
C1 H1 N1 3_744 0.93 2.43 3.296(7) 155.4 yes

loop_
_geom_torsion_atom_site_label_1
_geom_torsion_atom_site_label_2
_geom_torsion_atom_site_label_3
_geom_torsion_atom_site_label_4
_geom_torsion
N4 C3 C4 C9 -179.0(5)
N4 C3 C4 C5 -0.4(7)
C9 C4 C5 C6 0.4(7)
C3 C4 C5 C6 -178.3(4)
C4 C5 C6 C7 1.5(7)
C5 C6 C7 N5 177.2(4)
C5 C6 C7 C8 -3.0(7)
N5 C7 C8 C9 -177.5(4)
C6 C7 C8 C9 2.7(7)
C7 C8 C9 C4 -1.0(7)
C5 C4 C9 C8 -0.6(7)
C3 C4 C9 C8 178.1(4)
N3 C2 N1 N2 0.8(7)
N3 C1 N2 N1 -0.5(6)
C2 N1 N2 C1 -0.2(7)
N1 C2 N3 C1 -1.1(6)
N1 C2 N3 N4 177.3(4)
N2 C1 N3 C2 1.0(6)
N2 C1 N3 N4 -177.2(4)
C4 C3 N4 N3 178.2(4)
C2 N3 N4 C3 178.8(5)
C1 N3 N4 C3 -3.3(7)
C6 C7 N5 C10 -168.6(4)
C8 C7 N5 C10 11.6(6)
C6 C7 N5 C12 9.5(6)
C8 C7 N5 C12 -170.2(4)
C11 C10 N5 C7 -96.1(5)
C11 C10 N5 C12 85.7(5)
C13 C12 N5 C7 -92.9(5)
C13 C12 N5 C10 85.3(5)

loop_
_cod_related_entry_id
_cod_related_entry_database
_cod_related_entry_code
1 ChemSpider 4495744
